data_4100100
_journal_name_full 'Journal of the American Chemical Society'
_journal_paper_doi 10.1021/ja044999s
_journal_year 2005
_chemical_formula_sum 'C17 H21 N O3'
_chemical_formula_weight 287.35
_space_group_IT_number 9
_symmetry_cell_setting monoclinic
_symmetry_space_group_name_Hall 'C -2yc'
_symmetry_space_group_name_H-M 'C 1 c 1'
_cell_angle_alpha 90.00
_cell_angle_beta 110.039(6)
_cell_angle_gamma 90.00
_cell_formula_units_Z 4
_cell_length_a 14.856(3)
_cell_length_b 9.209(3)
_cell_length_c 12.593(3)
_cell_measurement_temperature 193(2)
_cell_volume 1618.5(7)
_exptl_crystal_density_diffrn 1.179
_cod_depositor_comments
;
The following automatic conversions were performed:
'_symmetry_cell_setting' value 'Monoclinic' changed to 'monoclinic'
according to '/home/saulius/struct/CIF-dictionaries/cif_core.dic'
dictionary named 'cif_core.dic' version 2.4.1 from 2010-06-29.

Automatic conversion script
Id: cif_fix_enum 1527 2010-12-29 10:47:43Z saulius 
;
_cod_original_sg_symbol_H-M 'C c'
_cod_database_code 4100100

loop_
_symmetry_equiv_pos_as_xyz
'x, y, z'
'x, -y, z+1/2'
'x+1/2, y+1/2, z'
'x+1/2, -y+1/2, z+1/2'

loop_
_atom_site_label
_atom_site_type_symbol
_atom_site_fract_x
_atom_site_fract_y
_atom_site_fract_z
_atom_site_U_iso_or_equiv
_atom_site_adp_type
_atom_site_occupancy
_atom_site_symmetry_multiplicity
_atom_site_calc_flag
_atom_site_refinement_flags
_atom_site_disorder_assembly
_atom_site_disorder_group
O1 O 1.00154(12) -0.21347(18) 0.91752(14) 0.0595(4) Uani 1 1 d . . .
O2 O 0.85464(11) 0.34810(14) 0.80717(12) 0.0467(3) Uani 1 1 d . . .
O3 O 0.90565(11) 0.14999(16) 0.74168(13) 0.0543(4) Uani 1 1 d . . .
N1 N 0.78430(11) 0.25016(16) 1.02275(13) 0.0399(3) Uani 1 1 d . . .
C1 C 1.08663(15) -0.1304(3) 1.10514(19) 0.0539(5) Uani 1 1 d . . .
H1 H 1.139(2) -0.182(3) 1.102(2) 0.051(6) Uiso 1 1 d . . .
H2 H 1.1050(19) -0.037(3) 1.136(3) 0.057(7) Uiso 1 1 d . . .
H3 H 1.058(3) -0.173(4) 1.156(4) 0.089(11) Uiso 1 1 d . . .
C2 C 1.00582(13) -0.1296(2) 0.99371(16) 0.0430(4) Uani 1 1 d . . .
C3 C 0.93048(13) -0.0147(2) 0.98174(15) 0.0414(4) Uani 1 1 d . . .
H5 H 0.9194(19) -0.012(3) 1.053(2) 0.055(7) Uiso 1 1 d . . .
H4 H 0.9637(19) 0.077(3) 0.982(2) 0.061(7) Uiso 1 1 d . . .
C4 C 0.83700(11) -0.03194(17) 0.88176(14) 0.0350(3) Uani 1 1 d . . .
H6 H 0.8491(13) -0.076(2) 0.8198(17) 0.025(4) Uiso 1 1 d . . .
C5 C 0.79373(10) 0.12200(16) 0.84163(13) 0.0306(3) Uani 1 1 d . . .
C6 C 0.85996(12) 0.20676(18) 0.79179(14) 0.0358(3) Uani 1 1 d . . .
C7 C 0.76382(14) -0.12629(19) 0.91132(17) 0.0436(4) Uani 1 1 d . . .
H8 H 0.7537(19) -0.085(3) 0.981(2) 0.058(7) Uiso 1 1 d . . .
H7 H 0.6972(19) -0.126(3) 0.840(2) 0.051(6) Uiso 1 1 d . . .
C8 C 0.7884(2) -0.2844(2) 0.9344(3) 0.0614(6) Uani 1 1 d . . .
H9 H 0.801(3) -0.333(4) 0.871(4) 0.095(12) Uiso 1 1 d . . .
H10 H 0.853(2) -0.286(3) 1.008(3) 0.062(7) Uiso 1 1 d . . .
C9 C 0.7094(2) -0.3672(2) 0.9598(3) 0.0715(7) Uani 1 1 d . . .
H13 H 0.733(3) -0.467(4) 0.988(3) 0.096(11) Uiso 1 1 d . . .
H12 H 0.700(2) -0.329(4) 1.038(3) 0.082(10) Uiso 1 1 d . . .
H11 H 0.653(3) -0.363(4) 0.893(3) 0.083(10) Uiso 1 1 d . . .
C10 C 0.78692(11) 0.19909(16) 0.94146(13) 0.0321(3) Uani 1 1 d . . .
C11 C 0.69493(10) 0.11624(16) 0.74753(13) 0.0316(3) Uani 1 1 d . . .
C12 C 0.68312(13) 0.02728(19) 0.65408(15) 0.0393(4) Uani 1 1 d . . .
H14 H 0.7369(17) -0.027(3) 0.650(2) 0.046(6) Uiso 1 1 d . . .
C13 C 0.59451(14) 0.0191(2) 0.56856(16) 0.0444(4) Uani 1 1 d . . .
H15 H 0.5897(18) -0.042(3) 0.507(2) 0.049(6) Uiso 1 1 d . . .
C14 C 0.51757(13) 0.0994(2) 0.57617(16) 0.0455(4) Uani 1 1 d . . .
H16 H 0.4549(18) 0.096(3) 0.514(2) 0.051(6) Uiso 1 1 d . . .
C15 C 0.52980(14) 0.1877(2) 0.66782(17) 0.0438(4) Uani 1 1 d . . .
H17 H 0.481(2) 0.237(3) 0.680(2) 0.057(7) Uiso 1 1 d . . .
C16 C 0.61841(12) 0.19716(19) 0.75387(14) 0.0374(3) Uani 1 1 d . . .
H18 H 0.6259(16) 0.262(2) 0.818(2) 0.040(5) Uiso 1 1 d . . .
C17 C 0.9103(2) 0.4407(3) 0.7586(2) 0.0609(6) Uani 1 1 d . . .
H19 H 0.888(2) 0.441(3) 0.686(3) 0.059(7) Uiso 1 1 d . . .
H21 H 0.923(3) 0.529(4) 0.802(3) 0.093(11) Uiso 1 1 d . . .
H20 H 0.978(2) 0.392(4) 0.786(3) 0.081(9) Uiso 1 1 d . . .

loop_
_atom_site_aniso_label
_atom_site_aniso_U_11
_atom_site_aniso_U_22
_atom_site_aniso_U_33
_atom_site_aniso_U_23
_atom_site_aniso_U_13
_atom_site_aniso_U_12
O1 0.0600(8) 0.0670(9) 0.0536(8) -0.0048(7) 0.0220(7) 0.0255(7)
O2 0.0582(7) 0.0390(6) 0.0518(7) 0.0009(5) 0.0303(6) -0.0100(5)
O3 0.0586(8) 0.0551(8) 0.0649(10) -0.0020(7) 0.0413(7) -0.0039(6)
N1 0.0430(7) 0.0403(6) 0.0377(7) -0.0030(6) 0.0155(6) 0.0035(6)
C1 0.0422(9) 0.0628(13) 0.0529(12) 0.0036(10) 0.0115(8) 0.0160(9)
C2 0.0410(8) 0.0459(9) 0.0463(10) 0.0047(7) 0.0202(7) 0.0121(7)
C3 0.0424(9) 0.0440(8) 0.0361(9) -0.0011(7) 0.0110(7) 0.0129(7)
C4 0.0398(8) 0.0335(7) 0.0332(8) 0.0020(5) 0.0144(6) 0.0086(6)
C5 0.0327(7) 0.0293(7) 0.0315(7) 0.0014(5) 0.0133(5) 0.0026(5)
C6 0.0335(7) 0.0418(8) 0.0332(8) 0.0015(6) 0.0128(6) -0.0035(6)
C7 0.0563(10) 0.0334(8) 0.0474(10) 0.0062(7) 0.0260(8) 0.0050(7)
C8 0.0744(15) 0.0331(9) 0.0840(18) 0.0057(9) 0.0365(14) 0.0075(9)
C9 0.0890(18) 0.0366(9) 0.093(2) 0.0127(11) 0.0361(16) -0.0042(11)
C10 0.0319(7) 0.0307(6) 0.0343(8) 0.0030(6) 0.0120(6) 0.0021(5)
C11 0.0326(7) 0.0304(7) 0.0318(7) 0.0046(5) 0.0112(5) -0.0007(5)
C12 0.0430(9) 0.0383(8) 0.0367(8) -0.0004(6) 0.0138(7) 0.0022(6)
C13 0.0504(9) 0.0438(9) 0.0354(9) -0.0021(7) 0.0098(7) -0.0069(7)
C14 0.0391(8) 0.0505(9) 0.0412(9) 0.0090(7) 0.0064(7) -0.0058(7)
C15 0.0345(8) 0.0512(9) 0.0455(10) 0.0100(7) 0.0131(7) 0.0044(7)
C16 0.0368(8) 0.0400(8) 0.0372(8) 0.0036(6) 0.0149(7) 0.0028(6)
C17 0.0803(16) 0.0526(11) 0.0605(14) -0.0013(10) 0.0378(12) -0.0263(11)
